data_4100127
loop_
_publ_author_name
'Akiba, Kin-ya'
'Moriyama, Yuji'
'Mizozoe, Mitsuhiro'
'Inohara, Hideki'
'Nishii, Takako'
'Yamamoto, Yohsuke'
'Minoura, Mao'
'Hashizume, Daisuke'
'Iwasaki, Fujiko'
'Takagi, Nozomi'
'Ishimura, Kazuya'
'Nagase, Shigeru'

_publ_section_title
;
 Synthesis and Characterization of Stable Hypervalent Carbon Compounds
 (10-C-5) Bearing a 2,6-Bis(p-substituted phenyloxymethyl)benzene Ligand
;
_journal_coden_ASTM JACSAT
_journal_issue 16
_journal_name_full 'Journal of the American Chemical Society'
_journal_page_first 5893
_journal_page_last 5901
_journal_paper_doi 10.1021/ja043802t
_journal_volume 127
_journal_year 2005
_chemical_formula_moiety 'C35 H29 O7 Cl1'
_space_group_IT_number 2
_symmetry_cell_setting triclinic
_symmetry_Int_Tables_number 2
_symmetry_space_group_name_Hall '-P 1'
_symmetry_space_group_name_H-M 'P -1'
_cell_angle_alpha 101.128(9)
_cell_angle_beta 102.83(1)
_cell_angle_gamma 102.734(5)
_cell_formula_units_Z 2
_cell_length_a 11.335(2)
_cell_length_b 11.064(2)
_cell_length_c 13.066(1)
_cell_measurement_temperature 200
_cell_volume 1507.1(4)
_exptl_crystal_density_diffrn 1.316
_cod_depositor_comments
;
 Updated bibliographic information.

 Antanas Vaitkus,
 2019-10-02
;
_cod_database_code 4100127

loop_
_symmetry_equiv_pos_as_xyz
x,y,z
-x,-y,-z

loop_
_atom_site_label
_atom_site_type_symbol
_atom_site_fract_x
_atom_site_fract_y
_atom_site_fract_z
_atom_site_U_iso_or_equiv
_atom_site_adp_type
_atom_site_occupancy
_atom_site_calc_flag
Cl(1) Cl 1.1798(1) 0.1805(1) 0.8329(1) 0.0443(4) Uani 1.00 d
O(1) O 0.5045(4) 0.1122(4) 0.6345(4) 0.057(1) Uani 1.00 d
O(2) O 1.0174(4) 0.5628(4) 0.8073(5) 0.067(2) Uani 1.00 d
O(3) O 0.8578(4) -0.0263(4) 0.6110(4) 0.051(1) Uani 1.00 d
O(4) O 1.1957(5) 0.0554(4) 0.8257(4) 0.075(2) Uani 1.00 d
O(5) O 1.3010(4) 0.2722(5) 0.8604(5) 0.071(2) Uani 1.00 d
O(6) O 1.1181(4) 0.2129(4) 0.9149(4) 0.063(2) Uani 1.00 d
O(7) O 1.1068(5) 0.1865(5) 0.7298(4) 0.066(1) Uani 1.00 d
C(1) C 0.7542(5) 0.2889(5) 0.7799(4) 0.041(1) Uani 1.00 d
C(2) C 0.6351(5) 0.2710(5) 0.8015(4) 0.042(1) Uani 1.00 d
C(3) C 0.6105(6) 0.3718(6) 0.8689(5) 0.052(2) Uani 1.00 d
C(4) C 0.7004(7) 0.4888(6) 0.9140(6) 0.060(2) Uani 1.00 d
C(5) C 0.8161(6) 0.5069(5) 0.8942(5) 0.055(2) Uani 1.00 d
C(6) C 0.8453(5) 0.4092(5) 0.8255(5) 0.044(1) Uani 1.00 d
C(7) C 0.5309(6) 0.1460(6) 0.7490(6) 0.053(2) Uani 1.00 d
C(8) C 0.4550(6) 0.1910(5) 0.5777(5) 0.053(2) Uani 1.00 d
C(9) C 0.4670(8) 0.1766(7) 0.4725(7) 0.070(2) Uani 1.00 d
C(10) C 0.4238(9) 0.2510(8) 0.4112(7) 0.084(3) Uani 1.00 d
C(11) C 0.3614(10) 0.3433(7) 0.4520(8) 0.089(3) Uani 1.00 d
C(12) C 0.3453(10) 0.3501(8) 0.5527(8) 0.094(3) Uani 1.00 d
C(13) C 0.3946(8) 0.2775(7) 0.6181(7) 0.073(2) Uani 1.00 d
C(14) C 0.320(1) 0.4312(10) 0.381(1) 0.133(5) Uani 1.00 d
C(15) C 0.9763(6) 0.4318(5) 0.8109(5) 0.054(2) Uani 1.00 d
C(16) C 1.1439(5) 0.6134(5) 0.8232(5) 0.045(1) Uani 1.00 d
C(17) C 1.2272(6) 0.5433(6) 0.8136(6) 0.059(2) Uani 1.00 d
C(18) C 1.3563(6) 0.6069(7) 0.8340(6) 0.062(2) Uani 1.00 d
C(19) C 1.3999(6) 0.7377(6) 0.8663(5) 0.053(2) Uani 1.00 d
C(20) C 1.3110(7) 0.8061(6) 0.8729(6) 0.061(2) Uani 1.00 d
C(21) C 1.1860(5) 0.7465(5) 0.8526(6) 0.053(2) Uani 1.00 d
C(22) C 1.5351(8) 0.8045(8) 0.8924(8) 0.085(3) Uani 1.00 d
C(23) C 0.7882(5) 0.1801(4) 0.7181(5) 0.039(1) Uani 1.00 d
C(24) C 0.7965(5) 0.1687(5) 0.6122(5) 0.046(2) Uani 1.00 d
C(25) C 0.7723(8) 0.2601(7) 0.5512(6) 0.065(2) Uani 1.00 d
C(26) C 0.7867(10) 0.2452(9) 0.4513(7) 0.085(3) Uani 1.00 d
C(27) C 0.8127(8) 0.1348(8) 0.3982(7) 0.077(3) Uani 1.00 d
C(28) C 0.8356(7) 0.0449(7) 0.4523(6) 0.063(2) Uani 1.00 d
C(29) C 0.8313(6) 0.0634(5) 0.5595(5) 0.048(2) Uani 1.00 d
C(30) C 0.8530(5) -0.0170(5) 0.7133(5) 0.042(1) Uani 1.00 d
C(31) C 0.8810(6) -0.1141(5) 0.7599(6) 0.055(2) Uani 1.00 d
C(32) C 0.8734(6) -0.1122(6) 0.8611(6) 0.059(2) Uani 1.00 d
C(33) C 0.8394(6) -0.0102(6) 0.9233(6) 0.054(2) Uani 1.00 d
C(34) C 0.8111(5) 0.0840(6) 0.8773(5) 0.048(2) Uani 1.00 d
C(35) C 0.8163(5) 0.0847(5) 0.7705(5) 0.042(1) Uani 1.00 d
H(1) H 0.5294 0.3607 0.8831 0.0647 Uiso 1.00 calc
H(2) H 0.6843 0.5559 0.9619 0.0692 Uiso 1.00 calc
H(3) H 0.8784 0.5876 0.9285 0.0646 Uiso 1.00 calc
H(4) H 0.4565 0.1533 0.7677 0.0628 Uiso 1.00 calc
H(5) H 0.5580 0.0790 0.7756 0.0628 Uiso 1.00 calc
H(6) H 0.5037 0.1120 0.4456 0.0860 Uiso 1.00 calc
H(7) H 0.4342 0.2429 0.3384 0.1009 Uiso 1.00 calc
H(8) H 0.3013 0.4080 0.5783 0.1101 Uiso 1.00 calc
H(9) H 0.3860 0.2883 0.6911 0.0864 Uiso 1.00 calc
H(10) H 0.3902 0.4807 0.3601 0.1599 Uiso 1.00 calc
H(11) H 0.2602 0.3802 0.3094 0.1599 Uiso 1.00 calc
H(12) H 0.2805 0.4891 0.4116 0.1599 Uiso 1.00 calc
H(13) H 0.9773 0.3748 0.7460 0.0633 Uiso 1.00 calc
H(14) H 1.0330 0.4164 0.8711 0.0633 Uiso 1.00 calc
H(15) H 1.2000 0.4520 0.7906 0.0695 Uiso 1.00 calc
H(16) H 1.4147 0.5571 0.8287 0.0721 Uiso 1.00 calc
H(17) H 1.3380 0.8980 0.8923 0.0703 Uiso 1.00 calc
H(18) H 1.1270 0.7955 0.8567 0.0647 Uiso 1.00 calc
H(19) H 1.5839 0.7470 0.8835 0.0956 Uiso 1.00 calc
H(20) H 1.5477 0.8605 0.8433 0.0956 Uiso 1.00 calc
H(21) H 1.5652 0.8591 0.9643 0.0956 Uiso 1.00 calc
H(22) H 0.7514 0.3343 0.5838 0.0767 Uiso 1.00 calc
H(23) H 0.7731 0.3099 0.4136 0.0988 Uiso 1.00 calc
H(24) H 0.8204 0.1265 0.3249 0.0931 Uiso 1.00 calc
H(25) H 0.8493 -0.0340 0.4165 0.0781 Uiso 1.00 calc
H(26) H 0.9049 -0.1816 0.7203 0.0620 Uiso 1.00 calc
H(27) H 0.8914 -0.1809 0.8907 0.0686 Uiso 1.00 calc
H(28) H 0.8345 -0.0101 0.9966 0.0648 Uiso 1.00 calc
H(29) H 0.7886 0.1521 0.9190 0.0568 Uiso 1.00 calc

loop_
_atom_site_aniso_label
_atom_site_aniso_U_11
_atom_site_aniso_U_22
_atom_site_aniso_U_33
_atom_site_aniso_U_12
_atom_site_aniso_U_13
_atom_site_aniso_U_23
Cl(1) 0.0474(8) 0.0380(7) 0.0467(9) 0.0122(5) 0.0142(6) 0.0070(5)
O(1) 0.061(3) 0.041(2) 0.061(3) 0.015(2) 0.011(2) 0.001(2)
O(2) 0.051(3) 0.043(2) 0.106(4) 0.007(2) 0.017(2) 0.029(2)
O(3) 0.059(2) 0.037(2) 0.056(3) 0.015(2) 0.019(2) 0.004(2)
O(4) 0.113(4) 0.037(2) 0.081(4) 0.037(3) 0.027(3) 0.012(2)
O(5) 0.046(2) 0.066(3) 0.086(4) -0.003(2) 0.011(2) 0.015(3)
O(6) 0.075(3) 0.063(3) 0.057(3) 0.021(2) 0.034(2) 0.010(2)
O(7) 0.076(3) 0.065(3) 0.047(3) 0.025(2) 0.000(2) 0.006(2)
C(1) 0.043(3) 0.035(2) 0.040(3) 0.006(2) 0.008(2) 0.006(2)
C(2) 0.047(3) 0.040(3) 0.041(3) 0.010(2) 0.016(2) 0.009(2)
C(3) 0.052(3) 0.053(3) 0.058(4) 0.022(3) 0.021(3) 0.010(3)
C(4) 0.072(4) 0.046(3) 0.058(4) 0.016(3) 0.026(3) -0.005(3)
C(5) 0.057(4) 0.038(3) 0.056(4) 0.008(3) 0.007(3) -0.002(2)
C(6) 0.052(3) 0.031(2) 0.047(3) 0.009(2) 0.016(2) 0.008(2)
C(7) 0.050(3) 0.042(3) 0.065(4) 0.010(2) 0.017(3) 0.012(3)
C(8) 0.061(4) 0.035(3) 0.055(4) 0.015(3) 0.004(3) 0.005(2)
C(9) 0.078(5) 0.055(4) 0.064(5) 0.017(3) 0.006(3) 0.000(3)
C(10) 0.113(7) 0.062(5) 0.057(5) 0.009(4) 0.000(4) 0.015(3)
C(11) 0.119(7) 0.045(4) 0.078(6) 0.015(4) -0.011(5) 0.009(4)
C(12) 0.120(7) 0.056(4) 0.087(7) 0.040(5) -0.007(5) -0.001(4)
C(13) 0.094(6) 0.058(4) 0.064(5) 0.039(4) 0.005(4) 0.009(3)
C(14) 0.17(1) 0.067(6) 0.14(1) 0.031(6) -0.027(8) 0.045(6)
C(15) 0.054(3) 0.029(3) 0.065(4) -0.001(2) 0.011(3) 0.005(2)
C(16) 0.036(3) 0.036(3) 0.056(4) 0.002(2) 0.006(2) 0.011(2)
C(17) 0.053(3) 0.040(3) 0.080(5) 0.007(3) 0.015(3) 0.017(3)
C(18) 0.056(4) 0.058(4) 0.080(5) 0.020(3) 0.025(3) 0.024(3)
C(19) 0.043(3) 0.056(3) 0.056(4) 0.004(2) 0.007(3) 0.020(3)
C(20) 0.073(4) 0.043(3) 0.055(4) 0.005(3) 0.011(3) 0.008(3)
C(21) 0.046(3) 0.036(3) 0.076(5) 0.009(2) 0.021(3) 0.011(3)
C(22) 0.072(5) 0.074(5) 0.101(7) 0.003(4) 0.021(4) 0.026(4)
C(23) 0.041(3) 0.029(2) 0.044(3) 0.004(2) 0.013(2) 0.007(2)
C(24) 0.056(3) 0.041(3) 0.041(3) 0.014(2) 0.013(2) 0.011(2)
C(25) 0.100(6) 0.057(4) 0.048(4) 0.030(4) 0.026(3) 0.017(3)
C(26) 0.142(8) 0.086(6) 0.053(5) 0.049(5) 0.039(5) 0.039(4)
C(27) 0.110(6) 0.083(5) 0.048(5) 0.039(5) 0.026(4) 0.021(4)
C(28) 0.067(4) 0.063(4) 0.058(4) 0.024(3) 0.019(3) 0.000(3)
C(29) 0.053(3) 0.043(3) 0.045(3) 0.012(2) 0.017(2) 0.007(2)
C(30) 0.044(3) 0.037(3) 0.043(3) 0.009(2) 0.012(2) 0.010(2)
C(31) 0.054(4) 0.038(3) 0.073(5) 0.014(2) 0.014(3) 0.013(3)
C(32) 0.061(4) 0.049(3) 0.067(5) 0.010(3) 0.013(3) 0.026(3)
C(33) 0.051(3) 0.059(4) 0.057(4) 0.011(3) 0.016(3) 0.030(3)
C(34) 0.045(3) 0.048(3) 0.051(4) 0.009(2) 0.012(2) 0.020(2)
C(35) 0.040(3) 0.038(3) 0.044(3) 0.006(2) 0.010(2) 0.008(2)

loop_
_geom_bond_atom_site_label_1
_geom_bond_atom_site_label_2
_geom_bond_distance
_geom_bond_site_symmetry_1
_geom_bond_site_symmetry_2
_geom_bond_publ_flag
Cl(1) O(4) 1.423(4) 1_555 1_555 yes
Cl(1) O(5) 1.439(4) 1_555 1_555 yes
Cl(1) O(6) 1.435(4) 1_555 1_555 yes
Cl(1) O(7) 1.438(5) 1_555 1_555 yes
O(1) C(1) 3.030(7) 1_555 1_555 yes
O(1) C(2) 2.445(7) 1_555 1_555 yes
O(1) C(7) 1.416(8) 1_555 1_555 yes
O(1) C(8) 1.381(7) 1_555 1_555 yes
O(1) C(9) 2.341(10) 1_555 1_555 yes
O(1) C(13) 2.445(8) 1_555 1_555 yes
O(1) C(23) 3.026(7) 1_555 1_555 yes
O(2) C(5) 2.771(9) 1_555 1_555 yes
O(2) C(6) 2.377(7) 1_555 1_555 yes
O(2) C(15) 1.434(7) 1_555 1_555 yes
O(2) C(16) 1.373(7) 1_555 1_555 yes
O(2) C(17) 2.420(8) 1_555 1_555 yes
O(2) C(21) 2.336(7) 1_555 1_555 yes
O(3) O(7) 3.103(6) 1_555 1_555 yes
O(3) C(23) 2.801(6) 1_555 1_555 yes
O(3) C(24) 2.406(7) 1_555 1_555 yes
O(3) C(28) 2.339(9) 1_555 1_555 yes
O(3) C(29) 1.351(7) 1_555 1_555 yes
O(3) C(30) 1.335(7) 1_555 1_555 yes
O(3) C(31) 2.326(8) 1_555 1_555 yes
O(3) C(35) 2.404(7) 1_555 1_555 yes
O(4) O(5) 2.337(7) 1_555 1_555 yes
O(4) O(6) 2.349(6) 1_555 1_555 yes
O(4) O(7) 2.340(7) 1_555 1_555 yes
O(5) O(6) 2.339(6) 1_555 1_555 yes
O(5) O(7) 2.333(6) 1_555 1_555 yes
O(6) O(7) 2.351(7) 1_555 1_555 yes
O(7) C(30) 3.174(7) 1_555 1_555 yes
C(1) C(2) 1.419(7) 1_555 1_555 yes
C(1) C(3) 2.436(8) 1_555 1_555 yes
C(1) C(4) 2.812(8) 1_555 1_555 yes
C(1) C(5) 2.436(8) 1_555 1_555 yes
C(1) C(6) 1.416(7) 1_555 1_555 yes
C(1) C(7) 2.571(8) 1_555 1_555 yes
C(1) C(15) 2.558(8) 1_555 1_555 yes
C(1) C(23) 1.490(7) 1_555 1_555 yes
C(1) C(24) 2.535(8) 1_555 1_555 yes
C(1) C(25) 3.001(9) 1_555 1_555 yes
C(1) C(34) 2.928(8) 1_555 1_555 yes
C(1) C(35) 2.499(7) 1_555 1_555 yes
C(2) C(3) 1.401(8) 1_555 1_555 yes
C(2) C(4) 2.425(8) 1_555 1_555 yes
C(2) C(5) 2.793(8) 1_555 1_555 yes
C(2) C(6) 2.447(8) 1_555 1_555 yes
C(2) C(7) 1.527(7) 1_555 1_555 yes
C(2) C(8) 3.009(8) 1_555 1_555 yes
C(2) C(23) 2.529(7) 1_555 1_555 yes
C(3) C(4) 1.385(9) 1_555 1_555 yes
C(3) C(5) 2.388(9) 1_555 1_555 yes
C(3) C(6) 2.801(8) 1_555 1_555 yes
C(3) C(7) 2.525(9) 1_555 1_555 yes
C(4) C(5) 1.372(9) 1_555 1_555 yes
C(4) C(6) 2.429(8) 1_555 1_555 yes
C(5) C(6) 1.413(8) 1_555 1_555 yes
C(5) C(15) 2.523(9) 1_555 1_555 yes
C(6) C(15) 1.512(8) 1_555 1_555 yes
C(6) C(23) 2.513(7) 1_555 1_555 yes
C(7) C(8) 2.401(9) 1_555 1_555 yes
C(7) C(13) 2.865(10) 1_555 1_555 yes
C(7) C(23) 2.985(8) 1_555 1_555 yes
C(8) C(9) 1.39(1) 1_555 1_555 yes
C(8) C(10) 2.37(1) 1_555 1_555 yes
C(8) C(11) 2.78(1) 1_555 1_555 yes
C(8) C(12) 2.399(10) 1_555 1_555 yes
C(8) C(13) 1.384(10) 1_555 1_555 yes
C(9) C(10) 1.35(1) 1_555 1_555 yes
C(9) C(11) 2.44(1) 1_555 1_555 yes
C(9) C(12) 2.78(1) 1_555 1_555 yes
C(9) C(13) 2.41(1) 1_555 1_555 yes
C(10) C(11) 1.45(1) 1_555 1_555 yes
C(10) C(12) 2.41(1) 1_555 1_555 yes
C(10) C(13) 2.76(1) 1_555 1_555 yes
C(10) C(14) 2.58(1) 1_555 1_555 yes
C(11) C(12) 1.36(1) 1_555 1_555 yes
C(11) C(13) 2.40(1) 1_555 1_555 yes
C(11) C(14) 1.54(1) 1_555 1_555 yes
C(12) C(13) 1.39(1) 1_555 1_555 yes
C(12) C(14) 2.56(2) 1_555 1_555 yes
C(15) C(16) 2.394(8) 1_555 1_555 yes
C(15) C(17) 2.829(9) 1_555 1_555 yes
C(15) C(23) 2.950(7) 1_555 1_555 yes
C(16) C(17) 1.358(8) 1_555 1_555 yes
C(16) C(18) 2.398(9) 1_555 1_555 yes
C(16) C(19) 2.801(8) 1_555 1_555 yes
C(16) C(20) 2.386(8) 1_555 1_555 yes
C(16) C(21) 1.391(8) 1_555 1_555 yes
C(17) C(18) 1.417(9) 1_555 1_555 yes
C(17) C(19) 2.430(8) 1_555 1_555 yes
C(17) C(20) 2.746(8) 1_555 1_555 yes
C(17) C(21) 2.379(8) 1_555 1_555 yes
C(18) C(19) 1.368(9) 1_555 1_555 yes
C(18) C(20) 2.358(10) 1_555 1_555 yes
C(18) C(21) 2.748(9) 1_555 1_555 yes
C(18) C(22) 2.49(1) 1_555 1_555 yes
C(19) C(20) 1.395(10) 1_555 1_555 yes
C(19) C(21) 2.417(9) 1_555 1_555 yes
C(19) C(22) 1.477(10) 1_555 1_555 yes
C(20) C(21) 1.366(9) 1_555 1_555 yes
C(20) C(22) 2.50(1) 1_555 1_555 yes
C(23) C(24) 1.391(8) 1_555 1_555 yes
C(23) C(25) 2.492(9) 1_555 1_555 yes
C(23) C(29) 2.427(8) 1_555 1_555 yes
C(23) C(30) 2.443(7) 1_555 1_555 yes
C(23) C(34) 2.503(8) 1_555 1_555 yes
C(23) C(35) 1.419(8) 1_555 1_555 yes
C(24) C(25) 1.437(9) 1_555 1_555 yes
C(24) C(26) 2.402(10) 1_555 1_555 yes
C(24) C(27) 2.80(1) 1_555 1_555 yes
C(24) C(28) 2.452(9) 1_555 1_555 yes
C(24) C(29) 1.414(8) 1_555 1_555 yes
C(24) C(30) 2.762(8) 1_555 1_555 yes
C(24) C(35) 2.413(8) 1_555 1_555 yes
C(25) C(26) 1.34(1) 1_555 1_555 yes
C(25) C(27) 2.40(1) 1_555 1_555 yes
C(25) C(28) 2.799(9) 1_555 1_555 yes
C(25) C(29) 2.428(9) 1_555 1_555 yes
C(26) C(27) 1.41(1) 1_555 1_555 yes
C(26) C(28) 2.40(1) 1_555 1_555 yes
C(26) C(29) 2.74(1) 1_555 1_555 yes
C(27) C(28) 1.36(1) 1_555 1_555 yes
C(27) C(29) 2.37(1) 1_555 1_555 yes
C(28) C(29) 1.390(10) 1_555 1_555 yes
C(29) C(30) 2.335(8) 1_555 1_555 yes
C(29) C(35) 2.767(8) 1_555 1_555 yes
C(30) C(31) 1.394(8) 1_555 1_555 yes
C(30) C(32) 2.365(9) 1_555 1_555 yes
C(30) C(33) 2.770(9) 1_555 1_555 yes
C(30) C(34) 2.415(8) 1_555 1_555 yes
C(30) C(35) 1.420(7) 1_555 1_555 yes
C(31) C(32) 1.342(10) 1_555 1_555 yes
C(31) C(33) 2.42(1) 1_555 1_555 yes
C(31) C(34) 2.792(9) 1_555 1_555 yes
C(31) C(35) 2.456(8) 1_555 1_555 yes
C(32) C(33) 1.435(10) 1_555 1_555 yes
C(32) C(34) 2.413(9) 1_555 1_555 yes
C(32) C(35) 2.801(8) 1_555 1_555 yes
C(33) C(34) 1.361(8) 1_555 1_555 yes
C(33) C(35) 2.419(8) 1_555 1_555 yes
C(34) C(35) 1.412(8) 1_555 1_555 yes
